data_7029305
loop_
_publ_author_name
'McAnaw, Amelia'
'Lopez, Maria Elena'
'Ellis, David'
'Rosair, Georgina M.'
'Welch, Alan J.'

_publ_section_title
;
 Asymmetric 1,8/13,2,x-M2C2B10 14-vertex metallacarboranes by direct
 electrophilic insertion reactions; the VCD and BHD methods in critical
 analysis of cage C atom positions.
;
_journal_issue 13
_journal_name_full 'Dalton transactions (Cambridge, England : 2003)'
_journal_page_first 5095
_journal_page_last 5105
_journal_paper_doi 10.1039/c3dt52101j
_journal_volume 43
_journal_year 2014
_chemical_formula_sum 'C12 H22 B10 Co2'
_chemical_formula_weight 392.26
_space_group_IT_number 4
_symmetry_cell_setting monoclinic
_symmetry_space_group_name_Hall 'P 2yb'
_symmetry_space_group_name_H-M 'P 1 21 1'
_atom_sites_solution_hydrogens geom
_atom_sites_solution_primary direct
_atom_sites_solution_secondary difmap
_audit_creation_method SHELXL-97
_audit_update_record
;
2013-05-10 # Formatted by publCIF
;
_cell_angle_alpha 90.00
_cell_angle_beta 109.900(4)
_cell_angle_gamma 90.00
_cell_formula_units_Z 2
_cell_length_a 7.7083(6)
_cell_length_b 11.3413(9)
_cell_length_c 9.9968(8)
_cell_measurement_reflns_used 6120
_cell_measurement_temperature 100(2)
_cell_measurement_theta_max 29.86
_cell_measurement_theta_min 2.81
_cell_volume 821.76(11)
_computing_cell_refinement 'Bruker SAINT'
_computing_data_collection 'Bruker APEX2'
_computing_data_reduction 'Bruker SAINT'
_computing_molecular_graphics 'Bruker SHELXTL'
_computing_publication_material 'Bruker SHELXTL'
_computing_structure_refinement 'SHELXL-97 (Sheldrick, 2008)'
_computing_structure_solution 'SHELXS-97 (Sheldrick, 2008)'
_diffrn_ambient_temperature 100(2)
_diffrn_measured_fraction_theta_full 0.999
_diffrn_measured_fraction_theta_max 0.977
_diffrn_measurement_device_type 'Bruker APEX-II CCD'
_diffrn_measurement_method '\f and \w scans'
_diffrn_radiation_monochromator graphite
_diffrn_radiation_source 'fine-focus sealed tube'
_diffrn_radiation_type MoK\a
_diffrn_radiation_wavelength 0.71073
_diffrn_reflns_av_R_equivalents 0.0337
_diffrn_reflns_av_sigmaI/netI 0.0541
_diffrn_reflns_limit_h_max 11
_diffrn_reflns_limit_h_min -11
_diffrn_reflns_limit_k_max 16
_diffrn_reflns_limit_k_min -15
_diffrn_reflns_limit_l_max 14
_diffrn_reflns_limit_l_min -14
_diffrn_reflns_number 16215
_diffrn_reflns_theta_full 25.00
_diffrn_reflns_theta_max 30.98
_diffrn_reflns_theta_min 2.81
_exptl_absorpt_coefficient_mu 2.005
_exptl_absorpt_correction_T_max 0.9241
_exptl_absorpt_correction_T_min 0.3893
_exptl_absorpt_correction_type multi-scan
_exptl_absorpt_process_details 'Bruker SADABS'
_exptl_crystal_colour purple
_exptl_crystal_density_diffrn 1.585
_exptl_crystal_density_method 'not measured'
_exptl_crystal_description PLATE
_exptl_crystal_F_000 396
_exptl_crystal_size_max 0.58
_exptl_crystal_size_mid 0.24
_exptl_crystal_size_min 0.04
_refine_diff_density_max 1.122
_refine_diff_density_min -1.202
_refine_diff_density_rms 0.111
_refine_ls_abs_structure_details 'Flack H D (1983), Acta Cryst. A39, 876-881'
_refine_ls_abs_structure_Flack 0.21(3)
_refine_ls_extinction_method none
_refine_ls_goodness_of_fit_ref 1.029
_refine_ls_hydrogen_treatment mixed
_refine_ls_matrix_type full
_refine_ls_number_parameters 254
_refine_ls_number_reflns 4694
_refine_ls_number_restraints 1
_refine_ls_restrained_S_all 1.029
_refine_ls_R_factor_all 0.0648
_refine_ls_R_factor_gt 0.0469
_refine_ls_shift/su_max 0.001
_refine_ls_shift/su_mean 0.000
_refine_ls_structure_factor_coef Fsqd
_refine_ls_weighting_details 'calc w=1/[\s^2^(Fo^2^)+(0.0548P)^2^+0.7114P] where P=(Fo^2^+2Fc^2^)/3'
_refine_ls_weighting_scheme calc
_refine_ls_wR_factor_gt 0.1026
_refine_ls_wR_factor_ref 0.1120
_reflns_number_gt 3857
_reflns_number_total 4694
_reflns_threshold_expression >2sigma(I)
_cod_data_source_file c3dt52101j.txt
_cod_data_source_block 3432
_cod_original_sg_symbol_H-M P2(1)
_cod_database_code 7029305

loop_
_symmetry_equiv_pos_as_xyz
'x, y, z'
'-x, y+1/2, -z'

loop_
_atom_site_label
_atom_site_type_symbol
_atom_site_fract_x
_atom_site_fract_y
_atom_site_fract_z
_atom_site_U_iso_or_equiv
_atom_site_adp_type
_atom_site_occupancy
_atom_site_symmetry_multiplicity
_atom_site_calc_flag
_atom_site_refinement_flags
Co1 Co 0.29503(5) 0.37409(4) -0.03980(4) 0.01224(11) Uani 1 1 d .
C2 C 0.4884(8) 0.3109(5) 0.1541(5) 0.0170(10) Uani 1 1 d .
H2 H 0.603(6) 0.284(4) 0.144(5) 0.020 Uiso 1 1 d .
B3 B 0.2976(9) 0.2241(4) 0.0882(6) 0.0234(12) Uani 1 1 d .
H3 H 0.318(6) 0.135(4) 0.043(5) 0.028 Uiso 1 1 d .
C4 C 0.0902(7) 0.2925(5) 0.0296(6) 0.0335(13) Uani 1 1 d .
H4 H -0.004(7) 0.230(5) -0.028(6) 0.040 Uiso 1 1 d .
B5 B 0.0658(8) 0.4400(6) 0.0135(7) 0.0294(13) Uani 1 1 d .
H5 H -0.066(7) 0.474(5) -0.079(5) 0.035 Uiso 1 1 d .
B6 B 0.2640(9) 0.5265(4) 0.0752(6) 0.0227(11) Uani 1 1 d .
H6 H 0.252(6) 0.616(4) 0.035(5) 0.027 Uiso 1 1 d .
B7 B 0.4822(9) 0.4578(6) 0.1479(7) 0.0193(12) Uani 1 1 d .
H7 H 0.581(7) 0.506(4) 0.122(5) 0.023 Uiso 1 1 d .
B8 B 0.3994(9) 0.2492(5) 0.2731(7) 0.0278(13) Uani 1 1 d .
H8 H 0.464(7) 0.175(4) 0.331(5) 0.033 Uiso 1 1 d .
B9 B 0.1622(9) 0.2392(5) 0.1991(6) 0.0271(12) Uani 1 1 d .
H9 H 0.107(7) 0.156(4) 0.219(5) 0.033 Uiso 1 1 d .
B10 B 0.0252(5) 0.3633(7) 0.1532(4) 0.0315(12) Uani 1 1 d .
H10 H -0.124(6) 0.341(4) 0.156(4) 0.038 Uiso 1 1 d .
B11 B 0.1274(9) 0.4982(5) 0.1836(7) 0.0289(13) Uani 1 1 d .
H11 H 0.051(7) 0.561(4) 0.210(5) 0.035 Uiso 1 1 d .
B12 B 0.3661(8) 0.5124(5) 0.2618(7) 0.0245(12) Uani 1 1 d .
H12 H 0.389(6) 0.596(4) 0.311(5) 0.029 Uiso 1 1 d .
Co13 Co 0.55663(6) 0.38898(7) 0.34922(5) 0.02425(17) Uani 1 1 d .
B14 B 0.2499(5) 0.3759(6) 0.3100(4) 0.0179(7) Uani 1 1 d .
H14 H 0.230(5) 0.362(4) 0.413(4) 0.021 Uiso 1 1 d .
C101 C 0.4761(5) 0.3868(6) -0.1501(4) 0.0371(13) Uani 1 1 d .
H101 H 0.6128 0.3970 -0.1073 0.044 Uiso 1 1 calc R
C102 C 0.3460(9) 0.4775(4) -0.1907(6) 0.0332(13) Uani 1 1 d .
H102 H 0.3734 0.5639 -0.1822 0.040 Uiso 1 1 calc R
C103 C 0.1751(8) 0.4278(5) -0.2459(6) 0.0278(12) Uani 1 1 d .
H103 H 0.0567 0.4727 -0.2837 0.033 Uiso 1 1 calc R
C104 C 0.1901(10) 0.3041(5) -0.2415(7) 0.0357(16) Uani 1 1 d .
H104 H 0.0872 0.2459 -0.2768 0.043 Uiso 1 1 calc R
C105 C 0.3814(9) 0.2787(5) -0.1821(6) 0.0379(14) Uani 1 1 d .
H105 H 0.4386 0.1985 -0.1658 0.045 Uiso 1 1 calc R
C131 C 0.8317(6) 0.4443(5) 0.4261(6) 0.0355(14) Uani 1 1 d .
H131 H 0.8983 0.4750 0.3632 0.043 Uiso 1 1 calc R
C132 C 0.7307(6) 0.5162(5) 0.4861(4) 0.0324(10) Uani 1 1 d .
H132 H 0.7179 0.6039 0.4782 0.039 Uiso 1 1 calc R
C133 C 0.6555(9) 0.4417(6) 0.5614(7) 0.0363(15) Uani 1 1 d .
H133 H 0.5757 0.4682 0.6164 0.044 Uiso 1 1 calc R
C134 C 0.7012(10) 0.3245(7) 0.5473(7) 0.043(2) Uani 1 1 d .
H134 H 0.6693 0.2541 0.5946 0.052 Uiso 1 1 calc R
C135 C 0.8194(7) 0.3266(6) 0.4530(6) 0.0437(15) Uani 1 1 d .
H135 H 0.8835 0.2591 0.4254 0.052 Uiso 1 1 calc R

loop_
_atom_site_aniso_label
_atom_site_aniso_U_11
_atom_site_aniso_U_22
_atom_site_aniso_U_33
_atom_site_aniso_U_23
_atom_site_aniso_U_13
_atom_site_aniso_U_12
Co1 0.01048(18) 0.0150(2) 0.01128(19) -0.0002(3) 0.00370(14) 0.0000(2)
C2 0.013(2) 0.030(2) 0.010(2) 0.0044(17) 0.0057(17) 0.0082(18)
B3 0.044(3) 0.011(2) 0.021(3) -0.0005(19) 0.019(2) -0.001(2)
C4 0.026(3) 0.050(3) 0.031(3) -0.015(2) 0.019(2) -0.024(2)
B5 0.029(3) 0.046(3) 0.019(3) 0.015(2) 0.015(2) 0.020(2)
B6 0.038(3) 0.012(2) 0.025(3) -0.002(2) 0.020(2) 0.003(2)
B7 0.015(3) 0.024(3) 0.022(3) -0.009(2) 0.010(2) -0.005(2)
B8 0.043(3) 0.025(3) 0.024(3) 0.006(2) 0.023(3) 0.015(2)
B9 0.042(3) 0.025(3) 0.021(3) -0.003(2) 0.021(2) -0.016(2)
B10 0.0144(17) 0.062(4) 0.0217(19) 0.005(3) 0.0110(15) 0.003(3)
B11 0.040(3) 0.025(3) 0.029(3) 0.009(2) 0.021(3) 0.017(2)
B12 0.037(3) 0.018(2) 0.022(3) -0.009(2) 0.015(2) -0.008(2)
Co13 0.0110(2) 0.0503(4) 0.0111(2) -0.0013(3) 0.00333(16) -0.0003(3)
B14 0.0177(16) 0.0207(17) 0.0174(16) -0.002(3) 0.0086(13) 0.003(2)
C101 0.0187(16) 0.084(4) 0.0115(16) -0.004(3) 0.0085(13) -0.006(3)
C102 0.065(4) 0.021(2) 0.023(3) -0.0080(19) 0.027(3) -0.018(2)
C103 0.021(2) 0.047(3) 0.014(2) 0.007(2) 0.0031(18) 0.019(2)
C104 0.057(4) 0.039(3) 0.016(3) -0.011(2) 0.018(3) -0.026(3)
C105 0.065(4) 0.037(3) 0.021(3) 0.009(2) 0.028(3) 0.029(3)
C131 0.010(2) 0.059(4) 0.029(3) -0.016(2) -0.0046(19) -0.001(2)
C132 0.022(2) 0.055(3) 0.017(2) -0.009(2) 0.0015(17) -0.009(2)
C133 0.034(3) 0.053(4) 0.016(2) -0.002(2) 0.000(2) -0.012(3)
C134 0.056(4) 0.042(3) 0.013(3) 0.009(2) -0.014(3) -0.011(3)
C135 0.021(3) 0.058(4) 0.040(3) 0.008(3) -0.006(2) 0.008(2)

loop_
_atom_type_symbol
_atom_type_description
_atom_type_scat_dispersion_real
_atom_type_scat_dispersion_imag
_atom_type_scat_source
C C 0.0033 0.0016 'International Tables Vol C Tables 4.2.6.8 and 6.1.1.4'
H H 0.0000 0.0000 'International Tables Vol C Tables 4.2.6.8 and 6.1.1.4'
B B 0.0013 0.0007 'International Tables Vol C Tables 4.2.6.8 and 6.1.1.4'
Co Co 0.3494 0.9721 'International Tables Vol C Tables 4.2.6.8 and 6.1.1.4'

loop_
_geom_angle_atom_site_label_1
_geom_angle_atom_site_label_2
_geom_angle_atom_site_label_3
_geom_angle
C103 Co1 C102 38.9(2)
C103 Co1 C101 66.1(2)
C102 Co1 C101 39.8(2)
C103 Co1 C104 40.1(2)
C102 Co1 C104 67.0(2)
C101 Co1 C104 67.3(2)
C103 Co1 C105 66.7(2)
C102 Co1 C105 66.83(16)
C101 Co1 C105 39.9(2)
C104 Co1 C105 40.2(3)
C103 Co1 B3 139.0(2)
C102 Co1 B3 159.3(2)
C101 Co1 B3 120.7(2)
C104 Co1 B3 101.6(2)
C105 Co1 B3 93.2(2)
C103 Co1 C2 162.8(2)
C102 Co1 C2 127.8(2)
C101 Co1 C2 96.84(19)
C104 Co1 C2 133.0(3)
C105 Co1 C2 99.2(2)
B3 Co1 C2 47.3(2)
C103 Co1 B6 101.9(2)
C102 Co1 B6 91.0(2)
C101 Co1 B6 116.9(2)
C104 Co1 B6 139.6(3)
C105 Co1 B6 156.2(2)
B3 Co1 B6 107.70(15)
C2 Co1 B6 87.4(2)
C103 Co1 C4 109.0(2)
C102 Co1 C4 146.4(2)
C101 Co1 C4 156.1(2)
C104 Co1 C4 93.7(2)
C105 Co1 C4 116.3(2)
B3 Co1 C4 46.8(2)
C2 Co1 C4 85.7(2)
B6 Co1 C4 86.9(2)
C103 Co1 B5 91.1(2)
C102 Co1 B5 111.3(2)
C101 Co1 B5 151.0(2)
C104 Co1 B5 107.2(3)
C105 Co1 B5 146.9(3)
B3 Co1 B5 88.2(2)
C2 Co1 B5 105.8(2)
B6 Co1 B5 48.0(3)
C4 Co1 B5 46.31(19)
C103 Co1 B7 133.2(3)
C102 Co1 B7 98.6(2)
C101 Co1 B7 93.4(2)
C104 Co1 B7 160.7(2)
C105 Co1 B7 123.4(3)
B3 Co1 B7 87.9(2)
C2 Co1 B7 45.80(17)
B6 Co1 B7 48.7(2)
C4 Co1 B7 104.9(2)
B5 Co1 B7 89.7(3)
B7 C2 B3 123.5(5)
B7 C2 B8 114.9(5)
B3 C2 B8 62.3(3)
B7 C2 Co13 66.2(3)
B3 C2 Co13 121.8(3)
B8 C2 Co13 63.1(3)
B7 C2 Co1 68.1(3)
B3 C2 Co1 66.3(3)
B8 C2 Co1 116.6(4)
Co13 C2 Co1 126.7(3)
B7 C2 H2 109(3)
B3 C2 H2 118(3)
B8 C2 H2 123(3)
Co13 C2 H2 107(3)
Co1 C2 H2 113(3)
C4 B3 C2 117.3(4)
C4 B3 B8 108.6(4)
C2 B3 B8 59.0(3)
C4 B3 B9 58.9(3)
C2 B3 B9 108.5(4)
B8 B3 B9 58.4(3)
C4 B3 Co1 67.1(3)
C2 B3 Co1 66.4(2)
B8 B3 Co1 114.2(3)
B9 B3 Co1 114.4(3)
C4 B3 H3 121(2)
C2 B3 H3 117(2)
B8 B3 H3 119(3)
B9 B3 H3 122(2)
Co1 B3 H3 116(3)
B5 C4 B10 63.0(4)
B5 C4 B3 123.4(4)
B10 C4 B3 116.5(4)
B5 C4 B9 115.8(5)
B10 C4 B9 61.2(4)
B3 C4 B9 62.9(4)
B5 C4 Co1 67.1(3)
B10 C4 Co1 117.9(3)
B3 C4 Co1 66.2(2)
B9 C4 Co1 116.7(3)
B5 C4 H4 126(3)
B10 C4 H4 114(3)
B3 C4 H4 106(3)
B9 C4 H4 104(3)
Co1 C4 H4 125(3)
C4 B5 B11 107.5(5)
C4 B5 B6 118.0(5)
B11 B5 B6 61.6(4)
C4 B5 B10 58.6(4)
B11 B5 B10 58.2(4)
B6 B5 B10 111.6(4)
C4 B5 Co1 66.6(3)
B11 B5 Co1 113.7(4)
B6 B5 Co1 65.6(3)
B10 B5 Co1 114.1(3)
C4 B5 H5 116(3)
B11 B5 H5 121(3)
B6 B5 H5 120(3)
B10 B5 H5 117(3)
Co1 B5 H5 119(2)
B5 B6 B12 110.1(4)
B5 B6 B7 119.6(4)
B12 B6 B7 60.5(4)
B5 B6 B11 59.0(3)
B12 B6 B11 58.9(3)
B7 B6 B11 110.3(4)
B5 B6 Co1 66.3(3)
B12 B6 Co1 113.8(3)
B7 B6 Co1 66.4(3)
B11 B6 Co1 112.3(3)
B5 B6 H6 116(2)
B12 B6 H6 115(3)
B7 B6 H6 121(2)
B11 B6 H6 114(2)
Co1 B6 H6 125(3)
C2 B7 B6 117.8(5)
C2 B7 B12 109.7(5)
B6 B7 B12 59.7(3)
C2 B7 Co13 65.7(4)
B6 B7 Co13 118.7(4)
B12 B7 Co13 62.5(3)
C2 B7 Co1 66.1(3)
B6 B7 Co1 64.9(3)
B12 B7 Co1 112.1(4)
Co13 B7 Co1 124.5(3)
C2 B7 H7 122(3)
B6 B7 H7 110(2)
B12 B7 H7 123(3)
Co13 B7 H7 118(3)
Co1 B7 H7 110(3)
C2 B8 B9 110.2(4)
C2 B8 B3 58.6(3)
B9 B8 B3 60.9(4)
C2 B8 B14 103.4(4)
B9 B8 B14 61.5(3)
B3 B8 B14 103.6(4)
C2 B8 Co13 66.6(3)
B9 B8 Co13 129.5(4)
B3 B8 Co13 121.7(4)
B14 B8 Co13 70.3(2)
C2 B8 H8 119(3)
B9 B8 H8 115(3)
B3 B8 H8 114(3)
B14 B8 H8 134(3)
Co13 B8 H8 108(3)
C4 B9 B10 58.9(3)
C4 B9 B8 110.0(4)
B10 B9 B8 121.5(4)
C4 B9 B3 58.2(3)
B10 B9 B3 110.5(4)
B8 B9 B3 60.7(3)
C4 B9 B14 102.8(4)
B10 B9 B14 63.3(3)
B8 B9 B14 65.2(3)
B3 B9 B14 106.1(3)
C4 B9 H9 118(3)
B10 B9 H9 121(3)
B8 B9 H9 114(3)
B3 B9 H9 112(3)
B14 B9 H9 134(3)
C4 B10 B11 109.0(4)
C4 B10 B9 59.9(4)
B11 B10 B9 118.8(3)
C4 B10 B5 58.5(3)
B11 B10 B5 60.1(4)
B9 B10 B5 110.9(4)
C4 B10 B14 103.0(3)
B11 B10 B14 63.2(3)
B9 B10 B14 62.6(3)
B5 B10 B14 105.0(4)
C4 B10 H10 117(2)
B11 B10 H10 125(2)
B9 B10 H10 109(2)
B5 B10 H10 124(2)
B14 B10 H10 128(2)
B10 B11 B5 61.7(3)
B10 B11 B12 121.2(4)
B5 B11 B12 111.7(4)
B10 B11 B6 112.8(4)
B5 B11 B6 59.5(3)
B12 B11 B6 60.2(4)
B10 B11 B14 63.7(3)
B5 B11 B14 106.4(4)
B12 B11 B14 63.9(3)
B6 B11 B14 105.9(4)
B10 B11 H11 114(3)
B5 B11 H11 122(3)
B12 B11 H11 116(3)
B6 B11 H11 123(3)
B14 B11 H11 123(3)
B11 B12 B6 60.9(4)
B11 B12 B7 111.4(4)
B6 B12 B7 59.8(3)
B11 B12 B14 61.9(3)
B6 B12 B14 105.0(3)
B7 B12 B14 104.9(4)
B11 B12 Co13 129.5(3)
B6 B12 Co13 121.4(3)
B7 B12 Co13 65.3(3)
B14 B12 Co13 70.4(2)
B11 B12 H12 106(2)
B6 B12 H12 111(3)
B7 B12 H12 125(3)
B14 B12 H12 128(3)
Co13 B12 H12 116(3)
B8 Co13 B12 97.45(18)
B8 Co13 C2 50.3(2)
B12 Co13 C2 88.5(2)
B8 Co13 C134 98.4(3)
B12 Co13 C134 138.5(3)
C2 Co13 C134 130.3(3)
B8 Co13 B7 89.9(2)
B12 Co13 B7 52.2(2)
C2 Co13 B7 48.11(17)
C134 Co13 B7 164.4(3)
B8 Co13 C135 106.6(3)
B12 Co13 C135 155.4(2)
C2 Co13 C135 102.8(2)
C134 Co13 C135 43.3(3)
B7 Co13 C135 121.6(2)
B8 Co13 C133 125.8(2)
B12 Co13 C133 101.8(3)
C2 Co13 C133 169.6(3)
C134 Co13 C133 39.5(2)
B7 Co13 C133 140.7(3)
C135 Co13 C133 68.3(3)
B8 Co13 C131 142.4(2)
B12 Co13 C131 116.9(2)
C2 Co13 C131 112.4(2)
C134 Co13 C131 66.5(3)
B7 Co13 C131 99.0(3)
C135 Co13 C131 38.6(2)
C133 Co13 C131 64.3(2)
B8 Co13 C132 163.8(2)
B12 Co13 C132 90.9(2)
C2 Co13 C132 144.3(2)
C134 Co13 C132 66.6(3)
B7 Co13 C132 106.2(2)
C135 Co13 C132 67.1(2)
C133 Co13 C132 38.4(2)
C131 Co13 C132 38.70(19)
B8 Co13 B14 54.3(2)
B12 Co13 B14 53.3(2)
C2 Co13 B14 83.81(18)
C134 Co13 B14 109.6(2)
B7 Co13 B14 85.9(2)
C135 Co13 B14 148.6(2)
C133 Co13 B14 101.2(2)
C131 Co13 B14 162.0(2)
C132 Co13 B14 123.33(18)
B9 B14 B11 102.2(3)
B9 B14 B10 54.1(3)
B11 B14 B10 53.1(3)
B9 B14 B12 127.9(3)
B11 B14 B12 54.2(3)
B10 B14 B12 102.9(3)
B9 B14 B8 53.3(3)
B11 B14 B8 127.1(3)
B10 B14 B8 102.6(4)
B12 B14 B8 100.9(3)
B9 B14 Co13 107.4(3)
B11 B14 Co13 108.7(3)
B10 B14 Co13 138.6(2)
B12 B14 Co13 56.3(2)
B8 B14 Co13 55.5(2)
B9 B14 H14 107(3)
B11 B14 H14 122(2)
B10 B14 H14 112.4(18)
B12 B14 H14 125(3)
B8 B14 H14 110(2)
Co13 B14 H14 108.5(18)
C102 C101 C105 108.1(3)
C102 C101 Co1 69.9(3)
C105 C101 Co1 70.5(3)
C102 C101 H101 126.0
C105 C101 H101 126.0
Co1 C101 H101 126.0
C103 C102 C101 108.2(4)
C103 C102 Co1 70.2(3)
C101 C102 Co1 70.3(3)
C103 C102 H102 125.9
C101 C102 H102 125.9
Co1 C102 H102 125.9
C102 C103 C104 109.9(6)
C102 C103 Co1 70.9(3)
C104 C103 Co1 70.5(4)
C102 C103 H103 125.0
C104 C103 H103 125.0
Co1 C103 H103 125.0
C103 C104 C105 106.2(6)
C103 C104 Co1 69.4(4)
C105 C104 Co1 70.3(3)
C103 C104 H104 126.9
C105 C104 H104 126.9
Co1 C104 H104 126.9
C101 C105 C104 107.6(4)
C101 C105 Co1 69.6(3)
C104 C105 Co1 69.5(3)
C101 C105 H105 126.2
C104 C105 H105 126.2
Co1 C105 H105 126.2
C135 C131 C132 113.5(6)
C135 C131 Co13 69.6(4)
C132 C131 Co13 71.9(3)
C135 C131 H131 123.2
C132 C131 H131 123.2
Co13 C131 H131 123.2
C133 C132 C131 106.0(5)
C133 C132 Co13 69.3(3)
C131 C132 Co13 69.4(3)
C133 C132 H132 127.0
C131 C132 H132 127.0
Co13 C132 H132 127.0
C132 C133 C134 111.1(6)
C132 C133 Co13 72.3(3)
C134 C133 Co13 68.9(4)
C132 C133 H133 124.4
C134 C133 H133 124.4
Co13 C133 H133 124.4
C133 C134 C135 105.9(6)
C133 C134 Co13 71.6(4)
C135 C134 Co13 68.8(3)
C133 C134 H134 127.0
C135 C134 H134 127.0
Co13 C134 H134 127.0
C131 C135 C134 103.5(5)
C131 C135 Co13 71.9(3)
C134 C135 Co13 67.9(3)
C131 C135 H135 128.1
C134 C135 H135 128.1
Co13 C135 H135 128.1

loop_
_geom_bond_atom_site_label_1
_geom_bond_atom_site_label_2
_geom_bond_distance
Co1 C103 2.044(6)
Co1 C102 2.052(5)
Co1 C101 2.057(3)
Co1 C104 2.059(6)
Co1 C105 2.069(5)
Co1 B3 2.125(5)
Co1 C2 2.127(5)
Co1 B6 2.134(5)
Co1 C4 2.139(5)
Co1 B5 2.146(5)
Co1 B7 2.159(6)
C2 B7 1.668(6)
C2 B3 1.705(8)
C2 B8 1.712(8)
C2 Co13 2.042(5)
C2 H2 0.97(5)
B3 C4 1.692(9)
B3 B8 1.768(9)
B3 B9 1.771(8)
B3 H3 1.14(5)
C4 B5 1.685(7)
C4 B10 1.686(7)
C4 B9 1.704(9)
C4 H4 1.04(5)
B5 B11 1.733(9)
B5 B6 1.742(9)
B5 B10 1.760(8)
B5 H5 1.18(5)
B6 B12 1.767(9)
B6 B7 1.769(9)
B6 B11 1.779(8)
B6 H6 1.09(5)
B7 B12 1.782(9)
B7 Co13 2.051(7)
B7 H7 1.04(5)
B8 B9 1.727(9)
B8 B14 1.954(7)
B8 Co13 1.983(7)
B8 H8 1.04(5)
B9 B10 1.726(9)
B9 B14 1.892(8)
B9 H9 1.08(5)
B10 B11 1.699(10)
B10 B14 1.905(5)
B10 H10 1.18(5)
B11 B12 1.744(9)
B11 B14 1.897(8)
B11 H11 1.01(5)
B12 B14 1.930(8)
B12 Co13 2.002(6)
B12 H12 1.06(5)
Co13 C134 2.048(6)
Co13 C135 2.061(5)
Co13 C133 2.083(6)
Co13 C131 2.090(5)
Co13 C132 2.122(5)
Co13 B14 2.266(3)
B14 H14 1.10(4)
C101 C102 1.397(8)
C101 C105 1.407(9)
C101 H101 1.0000
C102 C103 1.365(8)
C102 H102 1.0000
C103 C104 1.407(7)
C103 H103 1.0000
C104 C105 1.419(9)
C104 H104 1.0000
C105 H105 1.0000
C131 C135 1.372(8)
C131 C132 1.396(7)
C131 H131 1.0000
C132 C133 1.383(8)
C132 H132 1.0000
C133 C134 1.395(9)
C133 H133 1.0000
C134 C135 1.518(10)
C134 H134 1.0000
C135 H135 1.0000
